data_4105870
loop_
_publ_author_name
'Shoji Shinamura'
'Itaru Osaka'
'Eigo Miyazaki'
'Akiko Nakao'
'Masakazu Yamagishi'
'Jun Takeya'
'Kazuo Takimiya'

_publ_section_title
;
 Linear- and Angular-Shaped Naphthodithiophenes: Selective Synthesis,
 Properties, and Application to Organic Field-Effect Transistors
;
_journal_name_full 'Journal of the American Chemical Society'
_journal_page_first 5024
_journal_page_last 5035
_journal_paper_doi 10.1021/ja110973m
_journal_volume 133
_journal_year 2011
_chemical_formula_moiety 'C26 H16 S2'
_chemical_formula_sum 'C26 H16 S2'
_chemical_formula_weight 392.51
_chemical_name_common DPh-NDT1
_chemical_name_systematic
; 
 DPh-NDT1  
;
_space_group_IT_number 14
_symmetry_cell_setting monoclinic
_symmetry_Int_Tables_number 14
_symmetry_space_group_name_Hall '-P 2yn'
_symmetry_space_group_name_H-M 'P 1 21/n 1'
_atom_sites_solution_hydrogens geom
_atom_sites_solution_primary direct
_atom_sites_solution_secondary difmap
_audit_creation_method SHELXL-97
_cell_angle_alpha 90.000
_cell_angle_beta 93.753(6)
_cell_angle_gamma 90.000
_cell_formula_units_Z 4
_cell_length_a 5.922(10)
_cell_length_b 7.595(12)
_cell_length_c 40.63(7)
_cell_measurement_reflns_used 2699
_cell_measurement_temperature 293(2)
_cell_measurement_theta_max 27.5
_cell_measurement_theta_min 3.0
_cell_volume 1824(5)
_computing_cell_refinement CRYSTALCLEAR
_computing_data_collection CRYSTALCLEAR
_computing_data_reduction 'teXsan Ver. 1.11'
_computing_structure_refinement 'SHELXL-97 (Sheldrick, 1997)'
_computing_structure_solution 'SHELXS-97 (Sheldrick, 1990)'
_diffrn_ambient_temperature 293(2)
_diffrn_detector_area_resol_mean 14.71
_diffrn_measured_fraction_theta_full 0.906
_diffrn_measured_fraction_theta_max 0.906
_diffrn_measurement_device_type 'Rigaku/MSC Mercury CCD'
_diffrn_measurement_method \w
_diffrn_radiation_monochromator graphite
_diffrn_radiation_source 'fine-focus sealed tube'
_diffrn_radiation_type MoK\a
_diffrn_radiation_wavelength 0.71070
_diffrn_reflns_av_R_equivalents 0.1033
_diffrn_reflns_av_sigmaI/netI 0.1452
_diffrn_reflns_limit_h_max 3
_diffrn_reflns_limit_h_min -7
_diffrn_reflns_limit_k_max 8
_diffrn_reflns_limit_k_min -9
_diffrn_reflns_limit_l_max 52
_diffrn_reflns_limit_l_min -52
_diffrn_reflns_number 10708
_diffrn_reflns_theta_full 27.48
_diffrn_reflns_theta_max 27.48
_diffrn_reflns_theta_min 3.01
_diffrn_standards_number 10967
_exptl_absorpt_coefficient_mu 0.301
_exptl_absorpt_correction_type none
_exptl_crystal_colour yellow
_exptl_crystal_density_diffrn 1.430
_exptl_crystal_description platelet
_exptl_crystal_F_000 816
_exptl_crystal_size_max 0.600
_exptl_crystal_size_mid 0.500
_exptl_crystal_size_min 0.100
_refine_diff_density_max 0.468
_refine_diff_density_min -0.604
_refine_diff_density_rms 0.074
_refine_ls_extinction_method none
_refine_ls_goodness_of_fit_ref 1.116
_refine_ls_hydrogen_treatment noref
_refine_ls_matrix_type full
_refine_ls_number_parameters 253
_refine_ls_number_reflns 3799
_refine_ls_number_restraints 0
_refine_ls_restrained_S_all 1.116
_refine_ls_R_factor_all 0.1334
_refine_ls_R_factor_gt 0.0949
_refine_ls_shift/su_max 0.001
_refine_ls_shift/su_mean 0.000
_refine_ls_structure_factor_coef Fsqd
_refine_ls_weighting_details 'calc w=1/[\s^2^(Fo^2^)+(0.1309P)^2^+0.0000P] where P=(Fo^2^+2Fc^2^)/3'
_refine_ls_weighting_scheme calc
_refine_ls_wR_factor_gt 0.2660
_refine_ls_wR_factor_ref 0.3005
_reflns_number_gt 2229
_reflns_number_total 3799
_reflns_threshold_expression >2sigma(I)
_cod_data_source_file ja110973m_si_002_3.cif
_cod_data_source_block DPh-NDT1
_cod_database_code 4105870

loop_
_symmetry_equiv_pos_as_xyz
'x, y, z'
'-x+1/2, y+1/2, -z+1/2'
'-x, -y, -z'
'x-1/2, -y-1/2, z-1/2'

loop_
_atom_site_label
_atom_site_type_symbol
_atom_site_fract_x
_atom_site_fract_y
_atom_site_fract_z
_atom_site_U_iso_or_equiv
_atom_site_adp_type
_atom_site_occupancy
_atom_site_symmetry_multiplicity
_atom_site_calc_flag
_atom_site_refinement_flags
S1 S 0.3769(2) 0.15805(16) 0.14561(3) 0.0496(4) Uani 0.81 1 d P
S2 S 0.6245(2) -0.01317(16) 0.35163(3) 0.0492(4) Uani 0.81 1 d P
C1 C 0.6333(7) 0.0657(4) 0.13445(10) 0.0436(9) Uani 1 1 d .
C2 C 0.8017(7) -0.0123(4) 0.16172(8) 0.0722(11) Uani 1.50 1 d P
C3 C 0.6642(6) 0.0290(4) 0.19306(10) 0.0415(9) Uani 1 1 d .
C4 C 0.7427(6) -0.0099(4) 0.22508(11) 0.0413(9) Uani 1 1 d .
C5 C 0.6111(6) 0.0327(4) 0.25189(10) 0.0373(9) Uani 1 1 d .
C6 C 0.6888(7) -0.0066(4) 0.28514(10) 0.0420(9) Uani 1 1 d .
C7 C 0.5560(7) 0.0344(4) 0.31041(10) 0.0440(10) Uani 1 1 d .
C8 C 0.3684(7) 0.0775(4) 0.36270(10) 0.0427(9) Uani 1 1 d .
C9 C 0.2001(7) 0.1584(4) 0.33530(8) 0.0735(11) Uani 1.50 1 d P
C10 C 0.3409(7) 0.1206(4) 0.30447(10) 0.0436(9) Uani 1 1 d .
C11 C 0.2622(6) 0.1614(4) 0.27236(11) 0.0431(9) Uani 1 1 d .
C12 C 0.3941(6) 0.1190(4) 0.24546(10) 0.0388(9) Uani 1 1 d .
C13 C 0.3152(6) 0.1591(4) 0.21230(10) 0.0415(9) Uani 1 1 d .
C14 C 0.4480(7) 0.1152(4) 0.18699(10) 0.0433(9) Uani 1 1 d .
C15 C 0.6822(7) 0.0635(4) 0.09981(11) 0.0448(9) Uani 1 1 d .
C16 C 0.5349(8) 0.1396(5) 0.07535(12) 0.0555(11) Uani 1 1 d .
C17 C 0.5823(10) 0.1374(6) 0.04259(13) 0.0666(13) Uani 1 1 d .
C18 C 0.7764(10) 0.0570(6) 0.03311(13) 0.0688(13) Uani 1 1 d .
C19 C 0.9264(9) -0.0200(6) 0.05695(13) 0.0642(13) Uani 1 1 d .
C20 C 0.8813(8) -0.0169(5) 0.08968(12) 0.0527(11) Uani 1 1 d .
C21 C 0.3153(7) 0.0727(4) 0.39697(10) 0.0436(9) Uani 1 1 d .
C22 C 0.4569(8) -0.0147(5) 0.42127(12) 0.0570(11) Uani 1 1 d .
C23 C 0.4044(10) -0.0179(6) 0.45373(12) 0.0661(13) Uani 1 1 d .
C24 C 0.2105(9) 0.0652(6) 0.46367(12) 0.0622(12) Uani 1 1 d .
C25 C 0.0697(9) 0.1485(6) 0.44055(13) 0.0628(12) Uani 1 1 d .
C26 C 0.1169(8) 0.1523(5) 0.40761(12) 0.0537(11) Uani 1 1 d .
H1 H 0.9444 -0.0689 0.1600 0.072 Uiso 1 1 d .
H2 H 0.8874 -0.0649 0.2292 0.045 Uiso 1 1 d .
H3 H 0.8331 -0.0613 0.2891 0.046 Uiso 1 1 d .
H4 H 0.0574 0.2165 0.3371 0.076 Uiso 1 1 d .
H5 H 0.1207 0.2215 0.2685 0.048 Uiso 1 1 d .
H6 H 0.1717 0.2169 0.2083 0.046 Uiso 1 1 d .
H7 H 0.3996 0.1969 0.0819 0.062 Uiso 1 1 d .
H8 H 0.4813 0.1946 0.0265 0.074 Uiso 1 1 d .
H9 H 0.8034 0.0502 0.0101 0.074 Uiso 1 1 d .
H10 H 1.0632 -0.0751 0.0509 0.071 Uiso 1 1 d .
H11 H 0.9836 -0.0702 0.1055 0.059 Uiso 1 1 d .
H12 H 0.5915 -0.0725 0.4151 0.064 Uiso 1 1 d .
H13 H 0.4985 -0.0854 0.4696 0.070 Uiso 1 1 d .
H14 H 0.1750 0.0642 0.4869 0.071 Uiso 1 1 d .
H15 H -0.0670 0.2061 0.4466 0.070 Uiso 1 1 d .
H16 H 0.0150 0.2107 0.3920 0.060 Uiso 1 1 d .

loop_
_atom_site_aniso_label
_atom_site_aniso_U_11
_atom_site_aniso_U_22
_atom_site_aniso_U_33
_atom_site_aniso_U_23
_atom_site_aniso_U_13
_atom_site_aniso_U_12
S1 0.0437(8) 0.0556(7) 0.0495(8) 0.0015(5) 0.0030(6) 0.0062(5)
S2 0.0428(8) 0.0546(7) 0.0502(9) 0.0003(5) 0.0036(6) 0.0054(5)
C1 0.043(2) 0.0359(16) 0.052(2) -0.0002(15) -0.0012(19) -0.0019(15)
C2 0.110(3) 0.0599(16) 0.0463(19) -0.0005(13) 0.002(2) -0.0353(18)
C3 0.036(2) 0.0356(16) 0.053(3) -0.0030(15) 0.0044(18) -0.0012(14)
C4 0.027(2) 0.0375(18) 0.060(3) -0.0008(15) 0.0068(19) -0.0004(13)
C5 0.0241(18) 0.0339(15) 0.053(2) -0.0012(14) -0.0027(17) 0.0011(13)
C6 0.036(2) 0.0391(18) 0.050(2) 0.0015(15) -0.0012(19) 0.0020(14)
C7 0.038(2) 0.0413(18) 0.052(3) -0.0011(16) -0.0042(19) -0.0052(15)
C8 0.040(2) 0.0350(16) 0.052(3) 0.0004(14) 0.0012(19) 0.0000(14)
C9 0.113(3) 0.0624(17) 0.0454(19) -0.0030(13) 0.0057(19) -0.0394(18)
C10 0.040(2) 0.0377(17) 0.054(3) -0.0052(15) 0.0100(19) -0.0044(14)
C11 0.034(2) 0.0362(17) 0.060(3) -0.0059(16) 0.0058(19) -0.0005(14)
C12 0.0277(19) 0.0354(16) 0.053(2) -0.0031(14) 0.0007(17) -0.0016(13)
C13 0.029(2) 0.0393(18) 0.056(3) 0.0003(15) -0.0012(19) 0.0006(13)
C14 0.039(2) 0.0407(18) 0.049(2) -0.0008(15) -0.0013(19) -0.0032(15)
C15 0.042(2) 0.0388(17) 0.054(3) 0.0015(16) 0.0041(19) -0.0001(15)
C16 0.046(3) 0.058(2) 0.063(3) 0.0068(19) 0.010(2) 0.0062(19)
C17 0.076(4) 0.073(3) 0.051(3) 0.008(2) 0.001(3) 0.008(2)
C18 0.072(4) 0.076(3) 0.060(3) -0.001(2) 0.016(3) 0.002(3)
C19 0.061(3) 0.072(3) 0.061(3) -0.002(2) 0.015(3) 0.012(2)
C20 0.048(3) 0.054(2) 0.056(3) 0.0015(18) 0.005(2) 0.0048(18)
C21 0.040(2) 0.0402(18) 0.051(3) -0.0033(15) -0.0002(19) -0.0028(15)
C22 0.054(3) 0.060(2) 0.056(3) -0.0023(19) 0.002(2) 0.007(2)
C23 0.074(4) 0.075(3) 0.048(3) 0.005(2) -0.008(3) 0.005(2)
C24 0.069(3) 0.070(3) 0.050(3) -0.005(2) 0.011(2) -0.003(2)
C25 0.056(3) 0.075(3) 0.058(3) -0.007(2) 0.015(2) 0.001(2)
C26 0.040(2) 0.062(2) 0.060(3) -0.0048(19) 0.005(2) 0.0072(18)

loop_
_atom_type_symbol
_atom_type_description
_atom_type_scat_dispersion_real
_atom_type_scat_dispersion_imag
_atom_type_scat_source
C C 0.0033 0.0016 'International Tables Vol C Tables 4.2.6.8 and 6.1.1.4'
H H 0.0000 0.0000 'International Tables Vol C Tables 4.2.6.8 and 6.1.1.4'
S S 0.1246 0.1234 'International Tables Vol C Tables 4.2.6.8 and 6.1.1.4'

loop_
_geom_angle_atom_site_label_1
_geom_angle_atom_site_label_2
_geom_angle_atom_site_label_3
_geom_angle
_geom_angle_publ_flag
C14 S1 C1 90.9(2) yes
C7 S2 C8 90.8(2) yes
C15 C1 C2 121.7(4) yes
C15 C1 S1 118.9(3) yes
C2 C1 S1 119.4(3) yes
C1 C2 C3 99.1(3) yes
C4 C3 C14 119.7(4) yes
C4 C3 C2 123.6(3) yes
C14 C3 C2 116.6(4) yes
C3 C4 C5 120.4(3) yes
C4 C5 C6 121.3(3) yes
C4 C5 C12 119.3(4) yes
C6 C5 C12 119.4(4) yes
C7 C6 C5 119.7(4) yes
C6 C7 C10 121.6(4) yes
C6 C7 S2 124.5(3) yes
C10 C7 S2 113.9(3) yes
C21 C8 C9 121.6(4) yes
C21 C8 S2 118.9(3) yes
C9 C8 S2 119.5(3) yes
C8 C9 C10 98.5(3) yes
C11 C10 C7 119.8(4) yes
C11 C10 C9 122.9(4) yes
C7 C10 C9 117.3(4) yes
C10 C11 C12 120.2(4) yes
C11 C12 C13 121.0(3) yes
C11 C12 C5 119.3(4) yes
C13 C12 C5 119.8(4) yes
C14 C13 C12 119.0(4) yes
C13 C14 C3 121.7(4) yes
C13 C14 S1 124.3(3) yes
C3 C14 S1 114.0(3) yes
C16 C15 C20 117.6(4) yes
C16 C15 C1 121.8(4) yes
C20 C15 C1 120.6(4) yes
C17 C16 C15 121.5(4) yes
C16 C17 C18 120.1(4) yes
C17 C18 C19 119.7(5) yes
C20 C19 C18 120.5(4) yes
C19 C20 C15 120.5(4) yes
C26 C21 C22 116.9(4) yes
C26 C21 C8 121.3(4) yes
C22 C21 C8 121.7(4) yes
C23 C22 C21 121.0(4) yes
C22 C23 C24 120.8(4) yes
C25 C24 C23 119.1(4) yes
C24 C25 C26 121.3(5) yes
C25 C26 C21 120.7(4) yes

loop_
_geom_bond_atom_site_label_1
_geom_bond_atom_site_label_2
_geom_bond_distance
_geom_bond_publ_flag
S1 C14 1.737(5) yes
S1 C1 1.759(5) yes
S2 C7 1.735(5) yes
S2 C8 1.751(5) yes
C1 C15 1.456(7) yes
C1 C2 1.558(5) yes
C2 C3 1.587(6) yes
C3 C4 1.385(6) yes
C3 C14 1.445(6) yes
C4 C5 1.417(6) yes
C5 C6 1.430(6) yes
C5 C12 1.451(5) yes
C6 C7 1.370(6) yes
C7 C10 1.439(6) yes
C8 C21 1.448(6) yes
C8 C9 1.570(6) yes
C9 C10 1.576(6) yes
C10 C11 1.392(6) yes
C11 C12 1.421(6) yes
C12 C13 1.430(6) yes
C13 C14 1.376(6) yes
C15 C16 1.403(6) yes
C15 C20 1.413(6) yes
C16 C17 1.378(7) yes
C17 C18 1.379(8) yes
C18 C19 1.399(7) yes
C19 C20 1.374(7) yes
C21 C26 1.414(6) yes
C21 C22 1.418(6) yes
C22 C23 1.375(7) yes
C23 C24 1.393(7) yes
C24 C25 1.369(7) yes
C25 C26 1.385(7) yes

loop_
_geom_torsion_atom_site_label_1
_geom_torsion_atom_site_label_2
_geom_torsion_atom_site_label_3
_geom_torsion_atom_site_label_4
_geom_torsion
_geom_torsion_publ_flag
C14 S1 C1 C15 -179.1(3) yes
C14 S1 C1 C2 1.1(3) yes
C15 C1 C2 C3 179.1(3) yes
S1 C1 C2 C3 -1.1(3) yes
C1 C2 C3 C4 -178.2(3) yes
C1 C2 C3 C14 0.5(3) yes
C14 C3 C4 C5 0.7(5) yes
C2 C3 C4 C5 179.3(3) yes
C3 C4 C5 C6 179.9(3) yes
C3 C4 C5 C12 -0.6(5) yes
C4 C5 C6 C7 -179.2(3) yes
C12 C5 C6 C7 1.2(5) yes
C5 C6 C7 C10 -1.5(5) yes
C5 C6 C7 S2 177.5(2) yes
C8 S2 C7 C6 -178.5(3) yes
C8 S2 C7 C10 0.6(3) yes
C7 S2 C8 C21 177.9(3) yes
C7 S2 C8 C9 -0.8(3) yes
C21 C8 C9 C10 -178.0(3) yes
S2 C8 C9 C10 0.8(3) yes
C6 C7 C10 C11 1.1(5) yes
S2 C7 C10 C11 -178.0(3) yes
C6 C7 C10 C9 178.9(3) yes
S2 C7 C10 C9 -0.2(4) yes
C8 C9 C10 C11 177.4(3) yes
C8 C9 C10 C7 -0.3(4) yes
C7 C10 C11 C12 -0.3(5) yes
C9 C10 C11 C12 -178.0(3) yes
C10 C11 C12 C13 179.7(3) yes
C10 C11 C12 C5 0.1(5) yes
C4 C5 C12 C11 179.9(3) yes
C6 C5 C12 C11 -0.5(5) yes
C4 C5 C12 C13 0.3(5) yes
C6 C5 C12 C13 179.9(3) yes
C11 C12 C13 C14 -179.8(3) yes
C5 C12 C13 C14 -0.2(5) yes
C12 C13 C14 C3 0.3(5) yes
C12 C13 C14 S1 -179.1(2) yes
C4 C3 C14 C13 -0.5(5) yes
C2 C3 C14 C13 -179.3(3) yes
C4 C3 C14 S1 178.9(2) yes
C2 C3 C14 S1 0.2(4) yes
C1 S1 C14 C13 178.8(3) yes
C1 S1 C14 C3 -0.7(3) yes
C2 C1 C15 C16 -177.5(3) yes
S1 C1 C15 C16 2.7(5) yes
C2 C1 C15 C20 2.8(5) yes
S1 C1 C15 C20 -177.0(3) yes
C20 C15 C16 C17 -0.4(6) yes
C1 C15 C16 C17 179.9(4) yes
C15 C16 C17 C18 1.0(7) yes
C16 C17 C18 C19 -0.9(8) yes
C17 C18 C19 C20 0.3(8) yes
C18 C19 C20 C15 0.2(7) yes
C16 C15 C20 C19 -0.2(6) yes
C1 C15 C20 C19 179.5(4) yes
C9 C8 C21 C26 -4.7(5) yes
S2 C8 C21 C26 176.5(3) yes
C9 C8 C21 C22 174.0(3) yes
S2 C8 C21 C22 -4.7(5) yes
C26 C21 C22 C23 -1.3(6) yes
C8 C21 C22 C23 179.9(4) yes
C21 C22 C23 C24 -0.1(7) yes
C22 C23 C24 C25 1.0(7) yes
C23 C24 C25 C26 -0.3(7) yes
C24 C25 C26 C21 -1.2(7) yes
C22 C21 C26 C25 2.0(6) yes
C8 C21 C26 C25 -179.2(4) yes
